data_2021643
loop_
_publ_author_name
'Subramaniyan, Vasudevan'
'Kumar, Ashok'
'Govindaraj, Anbarasu'
'Mani, Ganesan'

_publ_section_title
;
 Crystal structure and DFT analyses of a pentacoordinated PCP pincer
 nickel(II) complex
;
_journal_coeditor_code KY3175
_journal_issue 6
_journal_name_full 'Acta Crystallographica Section C'
_journal_page_first
;
;
_journal_paper_doi 10.1107/S2053229619006211
_journal_volume 75
_journal_year 2019
_chemical_formula_iupac '[Ni (C9 H9 N1) (C30 H30 Cl N2 P2)] P F6, 0.7H2 O'
_chemical_formula_moiety 'C39 H39 Cl N3 Ni P2 +, F6 P -, 0.7(H2 O)'
_chemical_formula_sum 'C39 H40.41 Cl F6 N3 Ni O0.7 P3'
_chemical_formula_weight 863.42
_chemical_name_systematic
;{1,3-Bis[(diphenylphosphanyl)methyl]hexahydropyrimidin-2-yl-\k<i>N</i>^2^}(2,6-dimethylphenyl isocyanide-\k<i>C</i>)nickel(II)
hexafluoridophosphate 0.70-hydrate
;
_space_group_crystal_system triclinic
_space_group_IT_number 2
_space_group_name_Hall '-P 1'
_space_group_name_H-M_alt 'P -1'
_symmetry_space_group_name_Hall '-P 1'
_symmetry_space_group_name_H-M 'P -1'
_atom_sites_solution_hydrogens mixed
_atom_sites_solution_primary dual
_audit_creation_method
;
Olex2 1.2
(compiled 2018.05.29 svn.r3508 for OlexSys, GUI svn.r5506)
;
_cell_angle_alpha 99.6870(10)
_cell_angle_beta 91.5040(10)
_cell_angle_gamma 93.4720(10)
_cell_formula_units_Z 2
_cell_length_a 9.7632(5)
_cell_length_b 10.8846(5)
_cell_length_c 18.5771(9)
_cell_measurement_reflns_used 24485
_cell_measurement_temperature 100(2)
_cell_measurement_theta_max 25.997
_cell_measurement_theta_min 1.902
_cell_volume 1941.11(16)
_computing_cell_refinement
;
SAINT (Bruker, 2000)
;
_computing_data_collection
;
SMART (Bruker, 2000)
;
_computing_data_reduction
;
SAINT (Bruker, 2000)
;
_computing_molecular_graphics
;
OLEX2 (Dolomanov <i>et al.</i>,  2009)
;
_computing_publication_material
;
OLEX2 (Dolomanov <i>et al.</i>,  2009)
;
_computing_structure_refinement
;
SHELXL2017 (Sheldrick, 2015b)
;
_computing_structure_solution
;
SHELXT (Sheldrick, 2015a)
;
_diffrn_ambient_temperature 100(2)
_diffrn_measured_fraction_theta_full 0.987
_diffrn_measured_fraction_theta_max 0.977
_diffrn_measurement_device_type 'Bruker APEXII CCD area detector'
_diffrn_measurement_method hemisphere
_diffrn_radiation_type MoK\a
_diffrn_radiation_wavelength 0.71073
_diffrn_reflns_av_R_equivalents 0.0273
_diffrn_reflns_av_unetI/netI 0.0290
_diffrn_reflns_limit_h_max 12
_diffrn_reflns_limit_h_min -9
_diffrn_reflns_limit_k_max 13
_diffrn_reflns_limit_k_min -13
_diffrn_reflns_limit_l_max 22
_diffrn_reflns_limit_l_min -22
_diffrn_reflns_number 24485
_diffrn_reflns_theta_full 25.242
_diffrn_reflns_theta_max 25.997
_diffrn_reflns_theta_min 1.902
_diffrn_source 'Fine focused sealed tube'
_exptl_absorpt_coefficient_mu 0.757
_exptl_absorpt_correction_T_max 0.827
_exptl_absorpt_correction_T_min 0.761
_exptl_absorpt_correction_type multi-scan
_exptl_absorpt_process_details
;
(SADABS; Krause <i>et al.</i>,  2015)
;
_exptl_crystal_colour brown
_exptl_crystal_density_diffrn 1.477
_exptl_crystal_description prism
_exptl_crystal_F_000 890
_exptl_crystal_size_max 0.38
_exptl_crystal_size_mid 0.3
_exptl_crystal_size_min 0.25
_refine_diff_density_max 0.456
_refine_diff_density_min -0.302
_refine_ls_extinction_method none
_refine_ls_goodness_of_fit_ref 1.068
_refine_ls_hydrogen_treatment constr
_refine_ls_matrix_type full
_refine_ls_number_parameters 548
_refine_ls_number_reflns 7473
_refine_ls_number_restraints 6
_refine_ls_restrained_S_all 1.067
_refine_ls_R_factor_all 0.0352
_refine_ls_R_factor_gt 0.0299
_refine_ls_shift/su_max 0.001
_refine_ls_shift/su_mean 0.000
_refine_ls_structure_factor_coef Fsqd
_refine_ls_weighting_details 'w=1/[\s^2^(Fo^2^)+(0.0324P)^2^+1.1895P] where P=(Fo^2^+2Fc^2^)/3'
_refine_ls_weighting_scheme calc
_refine_ls_wR_factor_gt 0.0714
_refine_ls_wR_factor_ref 0.0753
_reflns_number_gt 6603
_reflns_number_total 7473
_reflns_threshold_expression 'I > 2\s(I)'
_cod_data_source_file ky3175sup1.cif
_cod_data_source_block I
_cod_original_formula_sum 'C39 H40.41 Cl F6 N3 Ni O0.70 P3'
_cod_database_code 2021643
_shelx_space_group_comment
;
The symmetry employed for this shelxl refinement is uniquely defined
by the following loop, which should always be used as a source of
symmetry information in preference to the above space-group names.
They are only intended as comments.
;
_shelx_estimated_absorpt_t_min 0.679
_shelx_estimated_absorpt_t_max 0.746

loop_
_space_group_symop_operation_xyz
'x, y, z'
'-x, -y, -z'

loop_
_atom_site_type_symbol
_atom_site_label
_atom_site_fract_x
_atom_site_fract_y
_atom_site_fract_z
_atom_site_U_iso_or_equiv
_atom_site_adp_type
_atom_site_calc_flag
_atom_site_occupancy
_atom_site_disorder_assembly
_atom_site_disorder_group
Ni Ni1 0.55256(2) 0.31871(2) 0.26588(2) 0.01216(7) Uani d 1 . .
Cl Cl1 0.69379(5) 0.48010(4) 0.34566(2) 0.02068(11) Uani d 1 . .
P P1 0.36300(5) 0.41089(4) 0.25893(2) 0.01180(10) Uani d 1 . .
P P2 0.69958(5) 0.18756(4) 0.22150(3) 0.01532(11) Uani d 1 . .
P P3 0.08955(5) -0.27772(4) 0.12213(3) 0.02086(12) Uani d 1 . .
F F6 0.036(2) -0.3978(15) 0.0644(9) 0.025(2) Uani d 0.55(5) A 1
F F5 0.109(3) -0.188(3) 0.0628(15) 0.032(3) Uani d 0.55(5) A 1
F F3 0.088(2) -0.3692(17) 0.1820(9) 0.0241(19) Uani d 0.55(5) A 1
F F2 0.2452(11) -0.3114(18) 0.1056(10) 0.032(2) Uani d 0.55(5) A 1
F F4 -0.0652(11) -0.2419(18) 0.1362(12) 0.044(3) Uani d 0.55(5) A 1
N N3 0.44606(16) 0.15472(14) 0.36875(9) 0.0159(3) Uani d 1 . .
N N1 0.53457(16) 0.50139(13) 0.17225(8) 0.0150(3) Uani d 1 . .
F F1 0.1476(19) -0.1573(11) 0.1788(8) 0.040(2) Uani d 0.55(5) A 1
N N2 0.71308(16) 0.37449(14) 0.14738(8) 0.0162(3) Uani d 1 . .
C C32 0.38943(18) 0.06971(16) 0.41075(10) 0.0155(4) Uani d 1 . .
C C1 0.26903(19) 0.47385(15) 0.33755(10) 0.0140(4) Uani d 1 . .
C C38 0.35888(19) 0.11449(17) 0.48307(11) 0.0181(4) Uani d 1 . .
C C12 0.20483(19) 0.36069(17) 0.12668(10) 0.0165(4) Uani d 1 . .
H H12 0.235275 0.439581 0.118441 0.020 Uiso calc 1 . .
C C33 0.3661(2) -0.05508(17) 0.37706(11) 0.0190(4) Uani d 1 . .
C C2 0.3351(2) 0.49687(17) 0.40612(10) 0.0181(4) Uani d 1 . .
H H2 0.426093 0.478010 0.411243 0.022 Uiso calc 1 . .
C C7 0.24123(18) 0.32191(16) 0.19222(10) 0.0136(4) Uani d 1 . .
C C18 0.80227(19) 0.28382(18) 0.16859(11) 0.0188(4) Uani d 1 . .
H H18A 0.880463 0.325815 0.197929 0.023 Uiso calc 1 . .
H H18B 0.835727 0.232500 0.125648 0.023 Uiso calc 1 . .
C C31 0.48922(18) 0.22008(16) 0.33020(10) 0.0149(4) Uani d 1 . .
C C6 0.1329(2) 0.50450(18) 0.32994(11) 0.0205(4) Uani d 1 . .
H H6 0.088562 0.490372 0.284087 0.025 Uiso calc 1 . .
C C13 0.42924(19) 0.54658(16) 0.22191(10) 0.0150(4) Uani d 1 . .
H H13A 0.356744 0.580439 0.196048 0.018 Uiso calc 1 . .
H H13B 0.467956 0.611237 0.260734 0.018 Uiso calc 1 . .
C C9 0.11236(19) 0.12481(17) 0.15070(11) 0.0209(4) Uani d 1 . .
H H9 0.080947 0.045993 0.158656 0.025 Uiso calc 1 . .
C C17 0.60348(18) 0.40447(16) 0.18644(10) 0.0137(4) Uani d 1 . .
C C8 0.19203(19) 0.20390(17) 0.20411(11) 0.0173(4) Uani d 1 . .
H H8 0.212933 0.178289 0.248196 0.021 Uiso calc 1 . .
C C35 0.3081(2) -0.13671(18) 0.41933(12) 0.0233(4) Uani d 1 . .
H H35 0.289979 -0.220368 0.398939 0.028 Uiso calc 1 . .
C C11 0.12359(19) 0.28188(18) 0.07404(10) 0.0201(4) Uani d 1 . .
H H11 0.098397 0.308506 0.030849 0.024 Uiso calc 1 . .
C C10 0.07972(19) 0.16365(18) 0.08544(11) 0.0222(4) Uani d 1 . .
H H10 0.028066 0.109994 0.049102 0.027 Uiso calc 1 . .
C C37 0.3021(2) 0.02781(19) 0.52254(11) 0.0229(4) Uani d 1 . .
H H37 0.280853 0.053574 0.571022 0.028 Uiso calc 1 . .
C C25 0.6284(2) 0.05732(17) 0.15465(10) 0.0179(4) Uani d 1 . .
C C26 0.4871(2) 0.04360(17) 0.14133(11) 0.0193(4) Uani d 1 . .
H H26 0.431048 0.098797 0.168329 0.023 Uiso calc 1 . .
C C30 0.7118(2) -0.02539(18) 0.11313(12) 0.0255(5) Uani d 1 . .
H H30 0.806621 -0.016810 0.121014 0.031 Uiso calc 1 . .
C C19 0.8240(2) 0.13232(19) 0.28081(11) 0.0224(4) Uani d 1 . .
C C4 0.1308(2) 0.57660(17) 0.45901(11) 0.0232(4) Uani d 1 . .
H H4 0.084152 0.610234 0.499969 0.028 Uiso calc 1 . .
C C3 0.2654(2) 0.54791(17) 0.46685(11) 0.0217(4) Uani d 1 . .
H H3 0.309288 0.562788 0.512807 0.026 Uiso calc 1 . .
C C36 0.2767(2) -0.09613(19) 0.49107(12) 0.0257(5) Uani d 1 . .
H H36 0.238198 -0.152603 0.518431 0.031 Uiso calc 1 . .
C C14 0.5814(2) 0.58512(18) 0.12208(11) 0.0238(4) Uani d 1 . .
H H14A 0.641321 0.653220 0.148386 0.029 Uiso calc 1 . .
H H14B 0.503114 0.620324 0.101877 0.029 Uiso calc 1 . .
C C39 0.3842(2) 0.25003(18) 0.51604(12) 0.0283(5) Uani d 1 . .
H H39A 0.476880 0.277572 0.507843 0.042 Uiso calc 1 . .
H H39B 0.370229 0.260670 0.567623 0.042 Uiso calc 1 . .
H H39C 0.321671 0.298462 0.493734 0.042 Uiso calc 1 . .
C C28 0.5118(2) -0.13257(18) 0.04791(12) 0.0276(5) Uani d 1 . .
H H28 0.473117 -0.196220 0.012127 0.033 Uiso calc 1 . .
C C5 0.0643(2) 0.55601(19) 0.39104(12) 0.0258(5) Uani d 1 . .
H H5 -0.026199 0.576635 0.386303 0.031 Uiso calc 1 . .
C C27 0.4288(2) -0.05118(18) 0.08840(11) 0.0241(4) Uani d 1 . .
H H27 0.334121 -0.059979 0.080142 0.029 Uiso calc 1 . .
C C20 0.9067(2) 0.2225(2) 0.32790(11) 0.0289(5) Uani d 1 . .
H H20 0.895368 0.306770 0.328083 0.035 Uiso calc 1 . .
C C16 0.7709(2) 0.4468(2) 0.09361(12) 0.0258(5) Uani d 1 . .
H H16A 0.812815 0.391353 0.055220 0.031 Uiso calc 1 . .
H H16B 0.841248 0.508151 0.117298 0.031 Uiso calc 1 . .
C C15 0.6580(2) 0.5119(2) 0.06104(12) 0.0278(5) Uani d 1 . .
H H15A 0.595132 0.450710 0.030908 0.033 Uiso calc 1 . .
H H15B 0.697195 0.567956 0.030464 0.033 Uiso calc 1 . .
C C34 0.4018(3) -0.0976(2) 0.29920(12) 0.0329(5) Uani d 1 . .
H H34A 0.360008 -0.046466 0.268601 0.049 Uiso calc 1 . .
H H34B 0.368621 -0.183124 0.283952 0.049 Uiso calc 1 . .
H H34C 0.499716 -0.090470 0.295207 0.049 Uiso calc 1 . .
C C29 0.6531(2) -0.11956(19) 0.06054(13) 0.0309(5) Uani d 1 . .
H H29 0.708560 -0.174920 0.033252 0.037 Uiso calc 1 . .
C C23 0.9387(2) -0.0265(2) 0.32980(15) 0.0406(6) Uani d 1 . .
H H23 0.949579 -0.110410 0.331006 0.049 Uiso calc 1 . .
C C21 1.0052(2) 0.1878(3) 0.37425(12) 0.0362(6) Uani d 1 . .
H H21 1.060609 0.248325 0.404852 0.043 Uiso calc 1 . .
C C24 0.8388(2) 0.0065(2) 0.28204(13) 0.0310(5) Uani d 1 . .
H H24 0.783558 -0.054714 0.251798 0.037 Uiso calc 1 . .
C C22 1.0204(2) 0.0630(3) 0.37465(13) 0.0399(6) Uani d 1 . .
H H22 1.086540 0.039324 0.405578 0.048 Uiso calc 1 . .
F F3A 0.058(2) -0.359(2) 0.1853(11) 0.026(2) Uani d 0.45(5) A 2
F F6A 0.060(3) -0.3932(17) 0.0566(11) 0.021(2) Uani d 0.45(5) A 2
F F5A 0.099(4) -0.197(3) 0.0574(18) 0.036(5) Uani d 0.45(5) A 2
F F2A 0.2487(12) -0.305(2) 0.1246(13) 0.036(3) Uani d 0.45(5) A 2
F F4A -0.0717(12) -0.258(2) 0.1210(13) 0.034(3) Uani d 0.45(5) A 2
F F1A 0.115(3) -0.1645(14) 0.1886(10) 0.047(4) Uani d 0.45(5) A 2
O O1 0.7722(3) 0.7080(2) 0.26718(16) 0.0506(10) Uani d 0.702(6) . .
H H1A 0.845247 0.690852 0.244737 0.076 Uiso d 0.702(6) . .
H H1B 0.756170 0.647324 0.289812 0.076 Uiso d 0.702(6) . .

loop_
_atom_site_aniso_label
_atom_site_aniso_U_11
_atom_site_aniso_U_22
_atom_site_aniso_U_33
_atom_site_aniso_U_12
_atom_site_aniso_U_13
_atom_site_aniso_U_23
Ni1 0.01062(12) 0.01432(12) 0.01261(13) 0.00193(9) 0.00260(9) 0.00463(9)
Cl1 0.0178(2) 0.0266(2) 0.0157(2) -0.00350(18) -0.00200(18) 0.00054(18)
P1 0.0113(2) 0.0128(2) 0.0116(2) 0.00111(17) 0.00153(18) 0.00263(17)
P2 0.0119(2) 0.0184(2) 0.0172(2) 0.00412(18) 0.00352(19) 0.00604(19)
P3 0.0233(3) 0.0153(2) 0.0239(3) 0.0010(2) -0.0062(2) 0.0043(2)
F6 0.027(5) 0.026(2) 0.020(3) -0.015(2) 0.012(3) 0.002(2)
F5 0.033(4) 0.023(3) 0.039(5) -0.011(4) -0.019(4) 0.013(3)
F3 0.028(5) 0.025(3) 0.023(2) 0.011(3) 0.006(3) 0.011(2)
F2 0.020(2) 0.042(2) 0.038(5) 0.003(2) -0.003(2) 0.022(4)
F4 0.033(3) 0.045(4) 0.051(8) 0.021(2) 0.002(3) -0.004(4)
N3 0.0152(8) 0.0156(7) 0.0184(8) 0.0025(6) 0.0022(7) 0.0060(7)
N1 0.0163(8) 0.0154(7) 0.0147(8) 0.0009(6) 0.0040(6) 0.0060(6)
F1 0.062(5) 0.026(3) 0.030(3) -0.009(2) -0.018(3) 0.005(2)
N2 0.0135(8) 0.0202(8) 0.0166(8) 0.0017(6) 0.0063(6) 0.0072(6)
C32 0.0128(9) 0.0166(9) 0.0188(10) 0.0008(7) 0.0010(7) 0.0084(7)
C1 0.0158(9) 0.0114(8) 0.0146(9) -0.0005(7) 0.0034(7) 0.0015(7)
C38 0.0148(10) 0.0207(9) 0.0200(10) 0.0028(7) 0.0003(8) 0.0065(8)
C12 0.0138(9) 0.0185(9) 0.0175(10) 0.0018(7) 0.0037(8) 0.0030(7)
C33 0.0171(10) 0.0193(9) 0.0215(10) 0.0022(7) -0.0023(8) 0.0060(8)
C2 0.0199(10) 0.0176(9) 0.0173(10) 0.0030(7) 0.0006(8) 0.0037(7)
C7 0.0093(9) 0.0168(8) 0.0140(9) 0.0041(7) 0.0023(7) -0.0004(7)
C18 0.0125(9) 0.0228(9) 0.0224(10) 0.0033(7) 0.0058(8) 0.0064(8)
C31 0.0134(9) 0.0159(9) 0.0150(9) 0.0045(7) 0.0004(7) 0.0006(7)
C6 0.0162(10) 0.0229(10) 0.0209(10) 0.0008(8) 0.0006(8) -0.0005(8)
C13 0.0149(9) 0.0136(8) 0.0169(9) 0.0005(7) 0.0021(8) 0.0035(7)
C9 0.0122(9) 0.0152(9) 0.0341(12) 0.0012(7) 0.0037(8) -0.0002(8)
C17 0.0126(9) 0.0156(8) 0.0125(9) -0.0019(7) -0.0002(7) 0.0022(7)
C8 0.0134(9) 0.0180(9) 0.0215(10) 0.0034(7) 0.0019(8) 0.0055(8)
C35 0.0232(11) 0.0167(9) 0.0313(12) -0.0015(8) -0.0025(9) 0.0091(8)
C11 0.0141(10) 0.0309(11) 0.0138(9) 0.0041(8) 0.0002(8) -0.0008(8)
C10 0.0124(10) 0.0267(10) 0.0231(11) 0.0022(8) 0.0009(8) -0.0086(8)
C37 0.0228(11) 0.0299(11) 0.0188(10) 0.0042(8) 0.0051(8) 0.0104(8)
C25 0.0201(10) 0.0167(9) 0.0186(10) 0.0035(7) 0.0062(8) 0.0061(7)
C26 0.0203(10) 0.0198(9) 0.0187(10) 0.0033(8) 0.0050(8) 0.0047(8)
C30 0.0219(11) 0.0209(10) 0.0347(12) 0.0045(8) 0.0124(9) 0.0051(9)
C19 0.0143(10) 0.0355(11) 0.0215(10) 0.0107(8) 0.0084(8) 0.0124(9)
C4 0.0271(11) 0.0169(9) 0.0233(11) -0.0051(8) 0.0142(9) -0.0030(8)
C3 0.0309(12) 0.0190(9) 0.0154(10) 0.0005(8) 0.0037(8) 0.0038(8)
C36 0.0219(11) 0.0277(11) 0.0324(12) -0.0007(8) 0.0039(9) 0.0201(9)
C14 0.0272(11) 0.0230(10) 0.0256(11) 0.0034(8) 0.0093(9) 0.0149(9)
C39 0.0397(13) 0.0222(10) 0.0233(11) 0.0040(9) 0.0028(10) 0.0038(9)
C28 0.0413(13) 0.0168(9) 0.0234(11) -0.0044(9) 0.0053(10) 0.0014(8)
C5 0.0152(10) 0.0252(10) 0.0337(12) -0.0009(8) 0.0070(9) -0.0048(9)
C27 0.0249(11) 0.0240(10) 0.0248(11) -0.0005(8) 0.0017(9) 0.0086(8)
C20 0.0204(11) 0.0455(13) 0.0216(11) 0.0131(10) 0.0019(9) 0.0036(10)
C16 0.0229(11) 0.0324(11) 0.0261(11) 0.0040(9) 0.0136(9) 0.0137(9)
C15 0.0320(12) 0.0342(11) 0.0231(11) 0.0079(9) 0.0120(9) 0.0177(9)
C34 0.0499(15) 0.0228(11) 0.0248(12) 0.0007(10) 0.0058(11) 0.0009(9)
C29 0.0376(13) 0.0198(10) 0.0347(13) 0.0038(9) 0.0191(11) -0.0002(9)
C23 0.0297(13) 0.0500(15) 0.0540(16) 0.0168(11) 0.0141(12) 0.0360(13)
C21 0.0213(12) 0.0648(17) 0.0238(12) 0.0162(11) 0.0034(9) 0.0064(11)
C24 0.0205(11) 0.0388(12) 0.0407(14) 0.0079(9) 0.0068(10) 0.0234(11)
C22 0.0202(12) 0.0762(19) 0.0308(13) 0.0149(12) 0.0050(10) 0.0262(13)
F3A 0.029(7) 0.025(3) 0.027(3) 0.014(4) 0.006(4) 0.007(2)
F6A 0.024(6) 0.018(3) 0.018(3) -0.010(3) 0.013(3) 0.001(2)
F5A 0.042(8) 0.030(7) 0.036(5) -0.016(4) -0.023(4) 0.023(7)
F2A 0.019(3) 0.048(4) 0.047(8) -0.008(2) -0.017(3) 0.032(6)
F4A 0.031(3) 0.039(5) 0.034(6) 0.014(2) 0.006(3) 0.006(5)
F1A 0.088(10) 0.016(3) 0.033(4) -0.013(4) -0.012(5) -0.002(3)
O1 0.061(2) 0.0390(16) 0.054(2) -0.0134(13) -0.0005(14) 0.0197(13)

loop_
_atom_type_symbol
_atom_type_description
_atom_type_scat_dispersion_real
_atom_type_scat_dispersion_imag
_atom_type_scat_source
C C 0.0033 0.0016 'International Tables Vol C Tables 4.2.6.8 and 6.1.1.4'
H H 0.0000 0.0000 'International Tables Vol C Tables 4.2.6.8 and 6.1.1.4'
Cl Cl 0.1484 0.1585 'International Tables Vol C Tables 4.2.6.8 and 6.1.1.4'
F F 0.0171 0.0103 'International Tables Vol C Tables 4.2.6.8 and 6.1.1.4'
N N 0.0061 0.0033 'International Tables Vol C Tables 4.2.6.8 and 6.1.1.4'
Ni Ni 0.3393 1.1124 'International Tables Vol C Tables 4.2.6.8 and 6.1.1.4'
O O 0.0106 0.0060 'International Tables Vol C Tables 4.2.6.8 and 6.1.1.4'
P P 0.1023 0.0942 'International Tables Vol C Tables 4.2.6.8 and 6.1.1.4'

loop_
_geom_angle_atom_site_label_1
_geom_angle_atom_site_label_2
_geom_angle_atom_site_label_3
_geom_angle
_geom_angle_publ_flag
P1 Ni1 Cl1 100.968(19) y
P2 Ni1 Cl1 103.29(2) y
P2 Ni1 P1 152.21(2) y
C31 Ni1 Cl1 101.89(6) y
C31 Ni1 P1 94.89(6) y
C31 Ni1 P2 93.19(6) y
C31 Ni1 C17 171.10(8) y
C17 Ni1 Cl1 87.02(5) y
C17 Ni1 P1 83.42(5) y
C17 Ni1 P2 84.51(5) y
C1 P1 Ni1 123.61(6) ?
C1 P1 C7 107.69(8) ?
C1 P1 C13 105.08(8) ?
C7 P1 Ni1 112.12(6) ?
C7 P1 C13 107.81(8) ?
C13 P1 Ni1 98.98(6) ?
C18 P2 Ni1 100.44(6) ?
C25 P2 Ni1 114.87(6) ?
C25 P2 C18 104.57(9) ?
C25 P2 C19 109.27(9) ?
C19 P2 Ni1 120.87(7) ?
C19 P2 C18 104.45(9) ?
F6 P3 F5 95.0(17) ?
F6 P3 F3 86.3(11) ?
F6 P3 F2 89.4(9) ?
F6 P3 F4 90.5(9) ?
F6 P3 F1 178.2(8) ?
F5 P3 F3 173.9(14) ?
F5 P3 F2 85.4(12) ?
F5 P3 F1 84.2(16) ?
F2 P3 F3 88.7(7) ?
F4 P3 F5 92.7(12) ?
F4 P3 F3 93.2(8) ?
F4 P3 F2 178.1(8) ?
F4 P3 F1 91.2(9) ?
F1 P3 F3 94.3(10) ?
F1 P3 F2 89.0(8) ?
F3A P3 F5A 172.4(18) ?
F6A P3 F3A 94.6(13) ?
F6A P3 F5A 84(2) ?
F6A P3 F4A 88.4(11) ?
F2A P3 F3A 91.5(9) ?
F2A P3 F6A 90.3(11) ?
F2A P3 F5A 96.0(17) ?
F2A P3 F4A 176.9(11) ?
F4A P3 F3A 85.8(10) ?
F4A P3 F5A 86.7(16) ?
F1A P3 F3A 84.0(13) ?
F1A P3 F6A 178.3(10) ?
F1A P3 F5A 97.3(19) ?
F1A P3 F2A 90.7(10) ?
F1A P3 F4A 90.5(11) ?
C31 N3 C32 175.71(18) y
C13 N1 C14 116.07(14) ?
C17 N1 C13 118.15(15) ?
C17 N1 C14 123.79(16) ?
C18 N2 C16 114.51(15) ?
C17 N2 C18 119.58(15) ?
C17 N2 C16 124.39(15) ?
C38 C32 N3 118.38(16) ?
C38 C32 C33 123.96(17) ?
C33 C32 N3 117.66(17) ?
C2 C1 P1 119.25(14) ?
C2 C1 C6 119.76(17) ?
C6 C1 P1 120.93(14) ?
C32 C38 C39 121.63(17) ?
C37 C38 C32 116.62(17) ?
C37 C38 C39 121.75(18) ?
C7 C12 H12 119.9 ?
C11 C12 H12 119.9 ?
C11 C12 C7 120.13(17) ?
C32 C33 C34 121.45(17) ?
C35 C33 C32 116.53(18) ?
C35 C33 C34 122.02(18) ?
C1 C2 H2 120.0 ?
C3 C2 C1 120.01(18) ?
C3 C2 H2 120.0 ?
C12 C7 P1 122.88(14) ?
C12 C7 C8 119.00(17) ?
C8 C7 P1 117.83(14) ?
P2 C18 H18A 110.4 ?
P2 C18 H18B 110.4 ?
N2 C18 P2 106.75(12) ?
N2 C18 H18A 110.4 ?
N2 C18 H18B 110.4 ?
H18A C18 H18B 108.6 ?
N3 C31 Ni1 177.33(17) y
C1 C6 H6 120.1 ?
C5 C6 C1 119.74(18) ?
C5 C6 H6 120.1 ?
P1 C13 H13A 110.6 ?
P1 C13 H13B 110.6 ?
N1 C13 P1 105.48(11) ?
N1 C13 H13A 110.6 ?
N1 C13 H13B 110.6 ?
H13A C13 H13B 108.8 ?
C8 C9 H9 120.1 ?
C10 C9 H9 120.1 ?
C10 C9 C8 119.72(18) ?
N1 C17 Ni1 120.68(13) ?
N2 C17 Ni1 121.04(13) ?
N2 C17 N1 118.13(16) ?
C7 C8 H8 119.7 ?
C9 C8 C7 120.51(18) ?
C9 C8 H8 119.7 ?
C33 C35 H35 119.4 ?
C36 C35 C33 121.26(18) ?
C36 C35 H35 119.4 ?
C12 C11 H11 119.9 ?
C10 C11 C12 120.25(18) ?
C10 C11 H11 119.9 ?
C9 C10 H10 119.8 ?
C11 C10 C9 120.33(18) ?
C11 C10 H10 119.8 ?
C38 C37 H37 119.4 ?
C36 C37 C38 121.15(19) ?
C36 C37 H37 119.4 ?
C26 C25 P2 118.84(14) ?
C26 C25 C30 119.10(18) ?
C30 C25 P2 121.95(16) ?
C25 C26 H26 119.6 ?
C27 C26 C25 120.79(18) ?
C27 C26 H26 119.6 ?
C25 C30 H30 120.1 ?
C29 C30 C25 119.8(2) ?
C29 C30 H30 120.1 ?
C20 C19 P2 117.36(15) ?
C24 C19 P2 123.23(17) ?
C24 C19 C20 119.40(19) ?
C3 C4 H4 119.6 ?
C3 C4 C5 120.83(19) ?
C5 C4 H4 119.6 ?
C2 C3 H3 120.1 ?
C4 C3 C2 119.87(19) ?
C4 C3 H3 120.1 ?
C35 C36 C37 120.48(18) ?
C35 C36 H36 119.8 ?
C37 C36 H36 119.8 ?
N1 C14 H14A 109.8 ?
N1 C14 H14B 109.8 ?
N1 C14 C15 109.24(15) ?
H14A C14 H14B 108.3 ?
C15 C14 H14A 109.8 ?
C15 C14 H14B 109.8 ?
C38 C39 H39A 109.5 ?
C38 C39 H39B 109.5 ?
C38 C39 H39C 109.5 ?
H39A C39 H39B 109.5 ?
H39A C39 H39C 109.5 ?
H39B C39 H39C 109.5 ?
C27 C28 H28 120.0 ?
C27 C28 C29 120.0(2) ?
C29 C28 H28 120.0 ?
C6 C5 H5 120.1 ?
C4 C5 C6 119.78(19) ?
C4 C5 H5 120.1 ?
C26 C27 H27 120.1 ?
C28 C27 C26 119.7(2) ?
C28 C27 H27 120.1 ?
C19 C20 H20 119.6 ?
C21 C20 C19 120.8(2) ?
C21 C20 H20 119.6 ?
N2 C16 H16A 109.8 ?
N2 C16 H16B 109.8 ?
N2 C16 C15 109.58(16) ?
H16A C16 H16B 108.2 ?
C15 C16 H16A 109.8 ?
C15 C16 H16B 109.8 ?
C14 C15 H15A 109.8 ?
C14 C15 H15B 109.8 ?
C16 C15 C14 109.25(17) ?
C16 C15 H15A 109.8 ?
C16 C15 H15B 109.8 ?
H15A C15 H15B 108.3 ?
C33 C34 H34A 109.5 ?
C33 C34 H34B 109.5 ?
C33 C34 H34C 109.5 ?
H34A C34 H34B 109.5 ?
H34A C34 H34C 109.5 ?
H34B C34 H34C 109.5 ?
C30 C29 C28 120.59(19) ?
C30 C29 H29 119.7 ?
C28 C29 H29 119.7 ?
C24 C23 H23 119.5 ?
C22 C23 H23 119.5 ?
C22 C23 C24 121.0(2) ?
C20 C21 H21 120.3 ?
C22 C21 C20 119.5(2) ?
C22 C21 H21 120.3 ?
C19 C24 C23 118.8(2) ?
C19 C24 H24 120.6 ?
C23 C24 H24 120.6 ?
C23 C22 C21 120.5(2) ?
C23 C22 H22 119.8 ?
C21 C22 H22 119.8 ?
H1A O1 H1B 104.4 ?

loop_
_geom_bond_atom_site_label_1
_geom_bond_atom_site_label_2
_geom_bond_distance
_geom_bond_publ_flag
Ni1 Cl1 2.4305(5) y
Ni1 P1 2.1690(5) y
Ni1 P2 2.1660(5) y
Ni1 C31 1.8311(19) y
Ni1 C17 1.9344(18) y
P1 C1 1.8039(19) ?
P1 C7 1.8074(18) ?
P1 C13 1.8226(18) ?
P2 C18 1.8276(19) ?
P2 C25 1.811(2) ?
P2 C19 1.814(2) ?
P3 F6 1.596(9) ?
P3 F5 1.600(9) ?
P3 F3 1.613(8) ?
P3 F2 1.610(8) ?
P3 F4 1.600(9) ?
P3 F1 1.601(8) ?
P3 F3A 1.606(11) ?
P3 F6A 1.601(11) ?
P3 F5A 1.609(11) ?
P3 F2A 1.600(11) ?
P3 F4A 1.602(11) ?
P3 F1A 1.593(10) ?
N3 C32 1.405(2) ?
N1 C13 1.452(2) y
N1 C17 1.344(2) y
N1 C14 1.472(2) ?
N2 C17 1.335(2) y
N2 C18 1.451(2) y
N2 C16 1.475(2) ?
N3 C31 1.161(2) y
C32 C38 1.396(3) ?
C32 C33 1.399(3) ?
C1 C2 1.390(3) ?
C1 C6 1.399(3) ?
C38 C37 1.388(3) ?
C38 C39 1.502(3) ?
C12 H12 0.9300 ?
C12 C7 1.398(3) ?
C12 C11 1.384(3) ?
C33 C35 1.387(3) ?
C33 C34 1.500(3) ?
C2 H2 0.9300 ?
C2 C3 1.386(3) ?
C7 C8 1.399(3) ?
C18 H18A 0.9700 ?
C18 H18B 0.9700 ?
C6 H6 0.9300 ?
C6 C5 1.387(3) ?
C13 H13A 0.9700 ?
C13 H13B 0.9700 ?
C9 H9 0.9300 ?
C9 C8 1.386(3) ?
C9 C10 1.385(3) ?
C8 H8 0.9300 ?
C35 H35 0.9300 ?
C35 C36 1.380(3) ?
C11 H11 0.9300 ?
C11 C10 1.383(3) ?
C10 H10 0.9300 ?
C37 H37 0.9300 ?
C37 C36 1.382(3) ?
C25 C26 1.389(3) ?
C25 C30 1.399(3) ?
C26 H26 0.9300 ?
C26 C27 1.383(3) ?
C30 H30 0.9300 ?
C30 C29 1.377(3) ?
C19 C20 1.400(3) ?
C19 C24 1.390(3) ?
C4 H4 0.9300 ?
C4 C3 1.378(3) ?
C4 C5 1.382(3) ?
C3 H3 0.9300 ?
C36 H36 0.9300 ?
C14 H14A 0.9700 ?
C14 H14B 0.9700 ?
C14 C15 1.514(3) ?
C39 H39A 0.9600 ?
C39 H39B 0.9600 ?
C39 H39C 0.9600 ?
C28 H28 0.9300 ?
C28 C27 1.379(3) ?
C28 C29 1.387(3) ?
C5 H5 0.9300 ?
C27 H27 0.9300 ?
C20 H20 0.9300 ?
C20 C21 1.385(3) ?
C16 H16A 0.9700 ?
C16 H16B 0.9700 ?
C16 C15 1.513(3) ?
C15 H15A 0.9700 ?
C15 H15B 0.9700 ?
C34 H34A 0.9600 ?
C34 H34B 0.9600 ?
C34 H34C 0.9600 ?
C29 H29 0.9300 ?
C23 H23 0.9300 ?
C23 C24 1.404(3) ?
C23 C22 1.370(4) ?
C21 H21 0.9300 ?
C21 C22 1.376(4) ?
C24 H24 0.9300 ?
C22 H22 0.9300 ?
O1 H1A 0.8504 ?
O1 H1B 0.8497 ?

loop_
_geom_hbond_atom_site_label_D
_geom_hbond_atom_site_label_H
_geom_hbond_atom_site_label_A
_geom_hbond_distance_DH
_geom_hbond_distance_HA
_geom_hbond_distance_DA
_geom_hbond_angle_DHA
_geom_hbond_publ_flag
C9 H9 F1 0.93 2.43 3.237(15) 145.3 yes
C9 H9 F1A 0.93 2.49 3.342(19) 153.1 yes
C14 H14A O1 0.97 2.48 3.278(4) 138.8 yes
C20 H20 Cl1 0.93 2.80 3.567(2) 141.0 yes
O1 H1B Cl1 0.85 2.30 3.148(3) 174.8 yes

loop_
_geom_torsion_atom_site_label_1
_geom_torsion_atom_site_label_2
_geom_torsion_atom_site_label_3
_geom_torsion_atom_site_label_4
_geom_torsion
Ni1 P1 C1 C2 18.36(17)
Ni1 P1 C1 C6 -164.32(12)
Ni1 P1 C7 C12 -110.89(14)
Ni1 P1 C7 C8 62.89(15)
Ni1 P1 C13 N1 36.09(12)
Ni1 P2 C18 N2 -27.67(13)
Ni1 P2 C25 C26 -5.68(17)
Ni1 P2 C25 C30 170.53(14)
Ni1 P2 C19 C20 -53.86(18)
Ni1 P2 C19 C24 125.23(16)
P1 C1 C2 C3 178.51(14)
P1 C1 C6 C5 -178.20(15)
P1 C7 C8 C9 -171.79(14)
P2 C25 C26 C27 177.05(14)
P2 C25 C30 C29 -176.95(16)
P2 C19 C20 C21 -179.24(17)
P2 C19 C24 C23 179.73(17)
N3 C32 C38 C37 179.53(16)
N3 C32 C38 C39 0.4(3)
N3 C32 C33 C35 -178.99(16)
N3 C32 C33 C34 0.8(3)
N1 C14 C15 C16 -53.8(2)
N2 C16 C15 C14 52.2(2)
C32 C38 C37 C36 -0.5(3)
C32 C33 C35 C36 -0.6(3)
C1 P1 C7 C12 109.92(16)
C1 P1 C7 C8 -76.30(15)
C1 P1 C13 N1 164.62(12)
C1 C2 C3 C4 -0.5(3)
C1 C6 C5 C4 -0.1(3)
C38 C32 C33 C35 0.5(3)
C38 C32 C33 C34 -179.68(19)
C38 C37 C36 C35 0.3(3)
C12 C7 C8 C9 2.2(3)
C12 C11 C10 C9 2.4(3)
C33 C32 C38 C37 0.0(3)
C33 C32 C38 C39 -179.05(18)
C33 C35 C36 C37 0.3(3)
C2 C1 C6 C5 -0.9(3)
C7 P1 C1 C2 151.72(14)
C7 P1 C1 C6 -30.96(17)
C7 P1 C13 N1 -80.73(13)
C7 C12 C11 C10 -1.0(3)
C18 P2 C25 C26 -114.76(15)
C18 P2 C25 C30 61.46(18)
C18 P2 C19 C20 57.98(18)
C18 P2 C19 C24 -122.93(18)
C18 N2 C17 Ni1 -5.4(2)
C18 N2 C17 N1 170.37(16)
C18 N2 C16 C15 165.17(17)
C6 C1 C2 C3 1.2(3)
C13 P1 C1 C2 -93.55(15)
C13 P1 C1 C6 83.77(16)
C13 P1 C7 C12 -2.98(18)
C13 P1 C7 C8 170.80(14)
C13 N1 C17 Ni1 5.3(2)
C13 N1 C17 N2 -170.45(16)
C13 N1 C14 C15 -163.90(17)
C17 N1 C13 P1 -29.47(19)
C17 N1 C14 C15 32.5(3)
C17 N2 C18 P2 23.4(2)
C17 N2 C16 C15 -29.0(3)
C8 C9 C10 C11 -1.5(3)
C11 C12 C7 P1 172.42(14)
C11 C12 C7 C8 -1.3(3)
C10 C9 C8 C7 -0.9(3)
C25 P2 C18 N2 91.66(14)
C25 P2 C19 C20 169.40(15)
C25 P2 C19 C24 -11.5(2)
C25 C26 C27 C28 -0.5(3)
C25 C30 C29 C28 0.5(3)
C26 C25 C30 C29 -0.7(3)
C30 C25 C26 C27 0.7(3)
C19 P2 C18 N2 -153.56(13)
C19 P2 C25 C26 133.90(15)
C19 P2 C25 C30 -49.89(19)
C19 C20 C21 C22 -0.9(3)
C3 C4 C5 C6 0.8(3)
C14 N1 C13 P1 165.93(13)
C14 N1 C17 Ni1 168.61(14)
C14 N1 C17 N2 -7.1(3)
C39 C38 C37 C36 178.63(19)
C5 C4 C3 C2 -0.5(3)
C27 C28 C29 C30 -0.3(3)
C20 C19 C24 C23 -1.2(3)
C20 C21 C22 C23 -0.2(4)
C16 N2 C18 P2 -170.03(14)
C16 N2 C17 Ni1 -170.47(14)
C16 N2 C17 N1 5.2(3)
C34 C33 C35 C36 179.6(2)
C29 C28 C27 C26 0.3(3)
C24 C19 C20 C21 1.6(3)
C24 C23 C22 C21 0.6(4)
C22 C23 C24 C19 0.1(3)

_cod_database_fobs_code 2021643
